data_1508493
loop_
_publ_author_name
'Dutkiewicz, Grzegorz'
'Kubicki, Maciej'
'Dayananda, Alaloor S.'
'Yathirajan, Hemmige S.'
'Ramesha, Andagar R.'

_publ_section_title
;
 Temperature-Dependent Ordering of the Methyl Group in the Crystal
 Structure of 5-(2-Chlorophenyl)-7-ethyl-1H-thieno
 [2,3-E][1,4]diazepin-2(3H)-one
;
_journal_issue 3
_journal_name_full Crystals
_journal_page_first 1347
_journal_page_last 1356
_journal_paper_doi 10.3390/cryst2031347
_journal_volume 2
_journal_year 2012
_chemical_formula_sum 'C15 H13 Cl N2 O S'
_chemical_formula_weight 304.78
_chemical_name_systematic
;
 ?
;
_space_group_IT_number 14
_symmetry_cell_setting monoclinic
_symmetry_space_group_name_Hall '-P 2ybc'
_symmetry_space_group_name_H-M 'P 1 21/c 1'
_atom_sites_solution_hydrogens geom
_atom_sites_solution_primary direct
_atom_sites_solution_secondary difmap
_audit_creation_method SHELXL-97
_cell_angle_alpha 90.00
_cell_angle_beta 102.184(4)
_cell_angle_gamma 90.00
_cell_formula_units_Z 4
_cell_length_a 15.6941(6)
_cell_length_b 10.7909(4)
_cell_length_c 8.6586(3)
_cell_measurement_reflns_used 2249
_cell_measurement_temperature 125(1)
_cell_measurement_theta_max 28.8239
_cell_measurement_theta_min 2.9781
_cell_volume 1433.33(9)
_computing_cell_refinement 'CrysAlis Pro (Agilent Technologies (2011))'
_computing_data_collection 'CrysAlis Pro (Agilent Technologies (2011))'
_computing_data_reduction 'CrysAlis Pro (Agilent Technologies (2011))'
_computing_molecular_graphics 'XP (Sheldrick, 2008)'
_computing_publication_material 'SHELXL-97 (Sheldrick, 2008)'
_computing_structure_refinement 'SHELXL-97 (Sheldrick, 2008)'
_computing_structure_solution 'SIR92 (Altomare et al., 1993)'
_diffrn_ambient_temperature 125(1)
_diffrn_detector_area_resol_mean 16.1544
_diffrn_measured_fraction_theta_full 0.995
_diffrn_measured_fraction_theta_max 0.854
_diffrn_measurement_device_type 'Xcalibur, Eos'
_diffrn_measurement_method \w-scan
_diffrn_radiation_monochromator graphite
_diffrn_radiation_source 'Enhance (Mo) X-ray Source'
_diffrn_radiation_type 'Mo K\a'
_diffrn_radiation_wavelength 0.7107
_diffrn_reflns_av_R_equivalents 0.0238
_diffrn_reflns_av_sigmaI/netI 0.0371
_diffrn_reflns_limit_h_max 18
_diffrn_reflns_limit_h_min -20
_diffrn_reflns_limit_k_max 9
_diffrn_reflns_limit_k_min -14
_diffrn_reflns_limit_l_max 11
_diffrn_reflns_limit_l_min -11
_diffrn_reflns_number 6034
_diffrn_reflns_theta_full 25.00
_diffrn_reflns_theta_max 28.89
_diffrn_reflns_theta_min 3.06
_exptl_absorpt_coefficient_mu 0.408
_exptl_absorpt_correction_T_max 1.00000
_exptl_absorpt_correction_T_min 0.86043
_exptl_absorpt_correction_type multi-scan
_exptl_absorpt_process_details
;
CrysAlisPro, Agilent Technologies,
Version 1.171.35.15 (release 03-08-2011 CrysAlis171 .NET)
(compiled Aug  3 2011,13:03:54)
Empirical absorption correction using spherical harmonics,
 implemented in SCALE3 ABSPACK scaling algorithm.
;
_exptl_crystal_colour colourless
_exptl_crystal_density_diffrn 1.412
_exptl_crystal_density_method 'not measured'
_exptl_crystal_description block
_exptl_crystal_F_000 632
_exptl_crystal_size_max 0.25
_exptl_crystal_size_mid 0.15
_exptl_crystal_size_min 0.1
_refine_diff_density_max 0.320
_refine_diff_density_min -0.329
_refine_diff_density_rms 0.050
_refine_ls_extinction_method none
_refine_ls_goodness_of_fit_ref 1.032
_refine_ls_hydrogen_treatment refall
_refine_ls_matrix_type full
_refine_ls_number_parameters 233
_refine_ls_number_reflns 3218
_refine_ls_number_restraints 0
_refine_ls_restrained_S_all 1.032
_refine_ls_R_factor_all 0.0428
_refine_ls_R_factor_gt 0.0343
_refine_ls_shift/su_max 0.001
_refine_ls_shift/su_mean 0.000
_refine_ls_structure_factor_coef Fsqd
_refine_ls_weighting_details 'calc w=1/[\s^2^(Fo^2^)+(0.0405P)^2^+0.3247P] where P=(Fo^2^+2Fc^2^)/3'
_refine_ls_weighting_scheme calc
_refine_ls_wR_factor_gt 0.0830
_refine_ls_wR_factor_ref 0.0882
_reflns_number_gt 2723
_reflns_number_total 3218
_reflns_threshold_expression >2\s(I)
_cod_data_source_file C15H13ClN2OS_P21_c_01_125_crystals-02-01347-s001_DC225.cif
_cod_data_source_block 1_125_chateigner_1508493
_cod_original_sg_symbol_H-M P21/c
_cod_database_code 1508493

loop_
_symmetry_equiv_pos_as_xyz
'x, y, z'
'-x, y+1/2, -z+1/2'
'-x, -y, -z'
'x, -y-1/2, z-1/2'

loop_
_atom_site_label
_atom_site_type_symbol
_atom_site_fract_x
_atom_site_fract_y
_atom_site_fract_z
_atom_site_U_iso_or_equiv
_atom_site_adp_type
_atom_site_occupancy
_atom_site_symmetry_multiplicity
_atom_site_calc_flag
N1 N 0.08024(9) 0.53682(12) 0.67507(15) 0.0191(3) Uani 1 1 d
H1 H 0.0483(12) 0.4769(18) 0.631(2) 0.026(5) Uiso 1 1 d
C2 C 0.07373(9) 0.64640(14) 0.59724(17) 0.0183(3) Uani 1 1 d
O2 O 0.02640(7) 0.65738(10) 0.46443(12) 0.0218(2) Uani 1 1 d
C3 C 0.12617(10) 0.75244(14) 0.68201(19) 0.0195(3) Uani 1 1 d
H3A H 0.1102(11) 0.8272(16) 0.6223(19) 0.020(4) Uiso 1 1 d
H3B H 0.1107(11) 0.7626(16) 0.789(2) 0.023(4) Uiso 1 1 d
N4 N 0.22078(8) 0.73402(12) 0.70204(15) 0.0201(3) Uani 1 1 d
C5 C 0.25700(10) 0.65299(14) 0.80254(17) 0.0190(3) Uani 1 1 d
C51 C 0.35471(10) 0.65003(15) 0.83725(17) 0.0211(3) Uani 1 1 d
C52 C 0.40167(11) 0.55597(15) 0.78517(19) 0.0247(3) Uani 1 1 d
Cl52 Cl 0.34543(3) 0.43424(5) 0.67644(6) 0.04178(15) Uani 1 1 d
C53 C 0.49217(11) 0.55671(17) 0.8141(2) 0.0295(4) Uani 1 1 d
H53 H 0.5225(12) 0.4916(19) 0.776(2) 0.034(5) Uiso 1 1 d
C54 C 0.53643(11) 0.65365(18) 0.8991(2) 0.0320(4) Uani 1 1 d
H54 H 0.5973(13) 0.6536(18) 0.922(2) 0.036(5) Uiso 1 1 d
C55 C 0.49141(12) 0.74828(18) 0.9545(2) 0.0332(4) Uani 1 1 d
H55 H 0.5213(12) 0.8175(18) 1.013(2) 0.036(5) Uiso 1 1 d
C56 C 0.40103(11) 0.74689(17) 0.9233(2) 0.0288(4) Uani 1 1 d
H56 H 0.3674(12) 0.8182(19) 0.953(2) 0.031(5) Uiso 1 1 d
C6 C 0.21278(10) 0.56467(14) 0.88806(17) 0.0181(3) Uani 1 1 d
C7 C 0.24844(10) 0.51067(14) 1.03831(18) 0.0195(3) Uani 1 1 d
H7 H 0.3007(11) 0.5366(16) 1.1005(19) 0.020(4) Uiso 1 1 d
C8 C 0.19709(10) 0.42417(14) 1.08604(18) 0.0211(3) Uani 1 1 d
C81 C 0.21037(12) 0.35692(16) 1.2408(2) 0.0260(4) Uani 1 1 d
H81A H 0.2717(13) 0.3582(19) 1.288(2) 0.037(5) Uiso 1 1 d
H81B H 0.1941(12) 0.2714(19) 1.226(2) 0.034(5) Uiso 1 1 d
C82 C 0.15983(14) 0.41497(19) 1.3537(2) 0.0325(4) Uani 1 1 d
H82A H 0.1786(14) 0.498(2) 1.377(2) 0.045(6) Uiso 1 1 d
H82B H 0.1700(12) 0.3707(18) 1.456(2) 0.030(5) Uiso 1 1 d
H82C H 0.1016(15) 0.418(2) 1.310(2) 0.043(6) Uiso 1 1 d
S9 S 0.10033(3) 0.40622(4) 0.94575(5) 0.02111(11) Uani 1 1 d
C10 C 0.13224(10) 0.51552(14) 0.82379(17) 0.0183(3) Uani 1 1 d

loop_
_atom_site_aniso_label
_atom_site_aniso_U_11
_atom_site_aniso_U_22
_atom_site_aniso_U_33
_atom_site_aniso_U_23
_atom_site_aniso_U_13
_atom_site_aniso_U_12
N1 0.0221(7) 0.0150(6) 0.0199(6) -0.0022(5) 0.0037(5) -0.0043(5)
C2 0.0189(7) 0.0170(7) 0.0211(7) -0.0020(6) 0.0091(6) 0.0009(6)
O2 0.0248(6) 0.0201(6) 0.0205(5) 0.0008(5) 0.0047(4) -0.0026(5)
C3 0.0211(8) 0.0141(7) 0.0240(8) -0.0003(7) 0.0064(6) 0.0004(6)
N4 0.0204(6) 0.0159(6) 0.0247(6) -0.0013(5) 0.0061(5) -0.0022(5)
C5 0.0213(7) 0.0162(7) 0.0207(7) -0.0032(6) 0.0073(6) -0.0021(6)
C51 0.0213(7) 0.0216(8) 0.0211(7) 0.0045(6) 0.0062(6) -0.0022(6)
C52 0.0239(8) 0.0216(8) 0.0291(8) 0.0017(7) 0.0069(6) -0.0013(7)
Cl52 0.0290(2) 0.0342(3) 0.0629(3) -0.0227(2) 0.0115(2) -0.00133(19)
C53 0.0235(9) 0.0301(9) 0.0364(9) 0.0064(8) 0.0098(7) 0.0040(7)
C54 0.0202(8) 0.0387(10) 0.0376(10) 0.0089(9) 0.0073(7) -0.0034(8)
C55 0.0275(9) 0.0339(10) 0.0378(10) -0.0027(9) 0.0063(7) -0.0112(8)
C56 0.0264(9) 0.0274(9) 0.0340(9) -0.0037(8) 0.0094(7) -0.0058(7)
C6 0.0193(7) 0.0150(7) 0.0214(7) -0.0012(6) 0.0079(6) 0.0005(6)
C7 0.0192(7) 0.0179(7) 0.0225(8) -0.0022(6) 0.0066(6) 0.0023(6)
C8 0.0241(8) 0.0173(7) 0.0235(7) 0.0007(6) 0.0089(6) 0.0049(6)
C81 0.0310(9) 0.0221(8) 0.0267(8) 0.0044(7) 0.0101(7) 0.0048(7)
C82 0.0422(12) 0.0319(10) 0.0266(9) 0.0052(8) 0.0147(8) 0.0063(9)
S9 0.0228(2) 0.01681(19) 0.0253(2) 0.00280(16) 0.00852(15) -0.00225(15)
C10 0.0222(8) 0.0132(7) 0.0212(7) 0.0006(6) 0.0086(6) 0.0013(6)

loop_
_atom_type_symbol
_atom_type_description
_atom_type_scat_dispersion_real
_atom_type_scat_dispersion_imag
_atom_type_scat_source
C C 0.0033 0.0016 'International Tables Vol C Tables 4.2.6.8 and 6.1.1.4'
H H 0.0000 0.0000 'International Tables Vol C Tables 4.2.6.8 and 6.1.1.4'
N N 0.0061 0.0033 'International Tables Vol C Tables 4.2.6.8 and 6.1.1.4'
O O 0.0106 0.0060 'International Tables Vol C Tables 4.2.6.8 and 6.1.1.4'
S S 0.1246 0.1234 'International Tables Vol C Tables 4.2.6.8 and 6.1.1.4'
Cl Cl 0.1484 0.1585 'International Tables Vol C Tables 4.2.6.8 and 6.1.1.4'

loop_
_geom_angle_atom_site_label_1
_geom_angle_atom_site_label_2
_geom_angle_atom_site_label_3
_geom_angle
C2 N1 C10 124.97(14)
C2 N1 H1 117.4(12)
C10 N1 H1 117.6(12)
O2 C2 N1 120.94(14)
O2 C2 C3 122.66(14)
N1 C2 C3 116.40(13)
N4 C3 C2 112.87(12)
N4 C3 H3A 108.5(10)
C2 C3 H3A 108.8(10)
N4 C3 H3B 109.8(9)
C2 C3 H3B 108.4(10)
H3A C3 H3B 108.4(14)
C5 N4 C3 117.70(13)
N4 C5 C6 126.69(14)
N4 C5 C51 116.08(13)
C6 C5 C51 117.22(13)
C52 C51 C56 118.02(15)
C52 C51 C5 122.86(14)
C56 C51 C5 119.11(14)
C51 C52 C53 122.09(16)
C51 C52 Cl52 118.98(13)
C53 C52 Cl52 118.92(13)
C54 C53 C52 118.76(17)
C54 C53 H53 121.0(12)
C52 C53 H53 120.2(12)
C53 C54 C55 120.54(17)
C53 C54 H54 119.3(12)
C55 C54 H54 120.1(12)
C54 C55 C56 120.03(17)
C54 C55 H55 121.7(11)
C56 C55 H55 118.3(11)
C55 C56 C51 120.55(17)
C55 C56 H56 121.0(11)
C51 C56 H56 118.2(11)
C10 C6 C7 111.18(14)
C10 C6 C5 122.56(13)
C7 C6 C5 126.05(14)
C8 C7 C6 114.56(14)
C8 C7 H7 122.9(11)
C6 C7 H7 122.5(11)
C7 C8 C81 128.85(16)
C7 C8 S9 110.55(12)
C81 C8 S9 120.35(12)
C8 C81 C82 112.52(14)
C8 C81 H81A 108.0(12)
C82 C81 H81A 109.5(11)
C8 C81 H81B 111.4(12)
C82 C81 H81B 108.7(12)
H81A C81 H81B 106.5(16)
C81 C82 H82A 110.2(13)
C81 C82 H82B 111.6(11)
H82A C82 H82B 106.3(17)
C81 C82 H82C 111.4(13)
H82A C82 H82C 106.8(19)
H82B C82 H82C 110.3(17)
C10 S9 C8 91.60(7)
C6 C10 N1 128.36(14)
C6 C10 S9 112.11(11)
N1 C10 S9 119.35(11)

loop_
_geom_bond_atom_site_label_1
_geom_bond_atom_site_label_2
_geom_bond_distance
N1 C2 1.3541(19)
N1 C10 1.3905(19)
N1 H1 0.858(19)
C2 O2 1.2360(18)
C2 C3 1.507(2)
C3 N4 1.4716(19)
C3 H3A 0.962(17)
C3 H3B 1.013(17)
N4 C5 1.279(2)
C5 C6 1.468(2)
C5 C51 1.499(2)
C51 C52 1.385(2)
C51 C56 1.396(2)
C52 C53 1.389(2)
C52 Cl52 1.7436(17)
C53 C54 1.379(3)
C53 H53 0.95(2)
C54 C55 1.384(3)
C54 H54 0.93(2)
C55 C56 1.387(2)
C55 H55 0.97(2)
C56 H56 0.999(19)
C6 C10 1.375(2)
C6 C7 1.428(2)
C7 C8 1.353(2)
C7 H7 0.924(17)
C8 C81 1.499(2)
C8 S9 1.7437(16)
C81 C82 1.518(2)
C81 H81A 0.96(2)
C81 H81B 0.96(2)
C82 H82A 0.95(2)
C82 H82B 0.986(19)
C82 H82C 0.91(2)
S9 C10 1.7263(15)

loop_
_geom_hbond_atom_site_label_D
_geom_hbond_atom_site_label_H
_geom_hbond_atom_site_label_A
_geom_hbond_distance_DH
_geom_hbond_distance_HA
_geom_hbond_distance_DA
_geom_hbond_angle_DHA
_geom_hbond_site_symmetry_A
N1 H1 O2 0.858(19) 1.94(2) 2.7925(17) 177.9(18) 3_566
C3 H3B O2 1.013(17) 2.376(18) 3.3159(19) 153.8(13) 4_576

loop_
_geom_torsion_atom_site_label_1
_geom_torsion_atom_site_label_2
_geom_torsion_atom_site_label_3
_geom_torsion_atom_site_label_4
_geom_torsion
C10 N1 C2 O2 179.41(14)
C10 N1 C2 C3 -1.2(2)
O2 C2 C3 N4 -113.25(16)
N1 C2 C3 N4 67.36(17)
C2 C3 N4 C5 -72.16(17)
C3 N4 C5 C6 7.9(2)
C3 N4 C5 C51 -171.22(13)
N4 C5 C51 C52 -107.88(17)
C6 C5 C51 C52 72.95(19)
N4 C5 C51 C56 70.95(19)
C6 C5 C51 C56 -108.22(16)
C56 C51 C52 C53 -0.9(2)
C5 C51 C52 C53 177.91(15)
C56 C51 C52 Cl52 -179.65(12)
C5 C51 C52 Cl52 -0.8(2)
C51 C52 C53 C54 0.8(3)
Cl52 C52 C53 C54 179.50(13)
C52 C53 C54 C55 0.1(3)
C53 C54 C55 C56 -0.7(3)
C54 C55 C56 C51 0.6(3)
C52 C51 C56 C55 0.3(2)
C5 C51 C56 C55 -178.64(15)
N4 C5 C6 C10 32.2(2)
C51 C5 C6 C10 -148.69(14)
N4 C5 C6 C7 -153.43(15)
C51 C5 C6 C7 25.6(2)
C10 C6 C7 C8 -0.01(19)
C5 C6 C7 C8 -174.88(14)
C6 C7 C8 C81 -174.60(15)
C6 C7 C8 S9 -0.50(17)
C7 C8 C81 C82 97.8(2)
S9 C8 C81 C82 -75.80(19)
C7 C8 S9 C10 0.66(12)
C81 C8 S9 C10 175.34(13)
C7 C6 C10 N1 -174.48(14)
C5 C6 C10 N1 0.6(2)
C7 C6 C10 S9 0.51(17)
C5 C6 C10 S9 175.60(11)
C2 N1 C10 C6 -35.3(2)
C2 N1 C10 S9 150.06(12)
C8 S9 C10 C6 -0.67(12)
C8 S9 C10 N1 174.82(12)

loop_
_cod_related_entry_id
_cod_related_entry_code
_cod_related_entry_database
1 12286572 ChemSpider
